data_7700408
loop_
_publ_author_name
'Ali, Hasrat'
'Gu\'erin, Brigitte'
'van Lier, Johan E.'

_publ_section_title
;
 gem-Dibromovinyl boron dipyrrins: synthesis, spectral properties and
 crystal structures.
;
_journal_issue 30
_journal_name_full 'Dalton transactions (Cambridge, England : 2003)'
_journal_page_first 11492
_journal_page_last 11507
_journal_paper_doi 10.1039/c9dt02309g
_journal_volume 48
_journal_year 2019
_chemical_compound_source 'synthesis as described'
_chemical_formula_moiety 'C22 H21 B1 Br2 F2 N2 O1'
_chemical_formula_sum 'C22 H21 B Br2 F2 N2 O'
_chemical_formula_weight 538.04
_space_group_IT_number 14
_space_group_name_Hall '-P 2yn'
_space_group_name_H-M_alt 'P 1 21/n 1'
_symmetry_cell_setting monoclinic
_symmetry_Int_Tables_number 14
_symmetry_space_group_name_Hall '-P 2yn'
_symmetry_space_group_name_H-M 'P 1 21/n 1'
_atom_sites_solution_hydrogens geom
_atom_sites_solution_primary direct
_atom_sites_solution_secondary difmap
_audit_block_doi 10.5517/ccdc.csd.cc22jlt1
_audit_conform_dict_location ftp://ftp.iucr.org/pub/cif_core.dic
_audit_conform_dict_name cif_core.dic
_audit_conform_dict_version 2.4
_audit_creation_date 2016-11-08T14:36:14-00:00
_audit_creation_method 'WinGX routine CIF_UPDATE'
_audit_update_record
;
2019-06-12 deposited with the CCDC.    2019-07-02 downloaded from the CCDC.
;
_cell_angle_alpha 90
_cell_angle_beta 92.3550(10)
_cell_angle_gamma 90
_cell_formula_units_Z 4
_cell_length_a 10.0662(5)
_cell_length_b 12.8570(7)
_cell_length_c 16.5093(8)
_cell_measurement_reflns_used 9851
_cell_measurement_temperature 173(2)
_cell_measurement_theta_max 26.4034
_cell_measurement_theta_min 2.3263
_cell_measurement_wavelength 0.71073
_cell_volume 2134.85(19)
_computing_cell_refinement 'SAINT V8.27B integration software'
_computing_data_collection 'Bruker APEX2 software'
_computing_data_reduction 'SORTAV (Blessing, 1995)'
_computing_molecular_graphics 'Ortep-3 for Windows (Farrugia, 1997)'
_computing_publication_material 'WinGX publication routines (Farrugia, 1999)'
_computing_structure_refinement 'SHELXL-97 (Sheldrick, 2008)'
_computing_structure_solution 'SHELXS-97 (Sheldrick, 1997)'
_diffrn_ambient_temperature 173(2)
_diffrn_detector 'APEX-II CCD'
_diffrn_measured_fraction_theta_full 0.999
_diffrn_measured_fraction_theta_max 0.999
_diffrn_measurement_device '\k-geometry diffractometer'
_diffrn_measurement_device_type 'Bruker APEX-II'
_diffrn_measurement_method '\f or \w oscillation scans'
_diffrn_orient_matrix_type 'x-axis to radiation source'
_diffrn_orient_matrix_UB_11 0.434505E-1
_diffrn_orient_matrix_UB_12 0.649268E-1
_diffrn_orient_matrix_UB_13 0.212431E-1
_diffrn_orient_matrix_UB_21 0.745201E-1
_diffrn_orient_matrix_UB_22 -0.10465E-1
_diffrn_orient_matrix_UB_23 -0.373309E-1
_diffrn_orient_matrix_UB_31 -0.49283E-1
_diffrn_orient_matrix_UB_32 0.41419E-1
_diffrn_orient_matrix_UB_33 -0.427319E-1
_diffrn_radiation_monochromator graphite
_diffrn_radiation_probe x-ray
_diffrn_radiation_type MoK\a
_diffrn_radiation_wavelength 0.71073
_diffrn_reflns_av_R_equivalents 0.0192
_diffrn_reflns_av_unetI/netI 0.0269
_diffrn_reflns_limit_h_max 11
_diffrn_reflns_limit_h_min -12
_diffrn_reflns_limit_k_max 16
_diffrn_reflns_limit_k_min -13
_diffrn_reflns_limit_l_max 15
_diffrn_reflns_limit_l_min -20
_diffrn_reflns_number 11488
_diffrn_reflns_reduction_process
;
 Scaled and merged with Sortav
 R.H. Blessing, (1987) Cryst. Rev. 1, 3-58
 R.H. Blessing, (1989) J. Appl. Cryst. 22, 396-397
;
_diffrn_reflns_theta_full 25
_diffrn_reflns_theta_max 26.41
_diffrn_reflns_theta_min 2.01
_diffrn_source 'sealed x-ray tube'
_exptl_absorpt_coefficient_mu 3.831
_exptl_absorpt_correction_T_max 0.745
_exptl_absorpt_correction_T_min 0.57
_exptl_absorpt_correction_type multi-scan
_exptl_absorpt_process_details
;
SADABS-2012/1 - Bruker AXS area detector scaling and absorption correction
;
_exptl_crystal_colour orange
_exptl_crystal_density_diffrn 1.674
_exptl_crystal_density_method 'not measured'
_exptl_crystal_description prism
_exptl_crystal_F_000 1072
_exptl_crystal_size_max 0.5
_exptl_crystal_size_mid 0.42
_exptl_crystal_size_min 0.26
_refine_diff_density_max 0.507
_refine_diff_density_min -0.624
_refine_diff_density_rms 0.055
_refine_ls_extinction_method none
_refine_ls_goodness_of_fit_ref 1.031
_refine_ls_hydrogen_treatment constr
_refine_ls_matrix_type full
_refine_ls_number_parameters 276
_refine_ls_number_reflns 4386
_refine_ls_number_restraints 0
_refine_ls_restrained_S_all 1.031
_refine_ls_R_factor_all 0.0353
_refine_ls_R_factor_gt 0.0257
_refine_ls_shift/su_max 0.001
_refine_ls_shift/su_mean 0
_refine_ls_structure_factor_coef Fsqd
_refine_ls_weighting_details 'calc w=1/[\s^2^(Fo^2^)+(0.0288P)^2^+0.9470P] where P=(Fo^2^+2Fc^2^)/3'
_refine_ls_weighting_scheme calc
_refine_ls_wR_factor_gt 0.0595
_refine_ls_wR_factor_ref 0.062
_reflns_number_gt 3683
_reflns_number_total 4386
_reflns_threshold_expression >2\s(I)
_cod_data_source_file c9dt02309g2.cif
_cod_data_source_block mo_van_lier_4162a_0m
_cod_depositor_comments 'Adding full bibliography for 7700406--7700415.cif.'
_cod_original_sg_symbol_H-M 'P 21/n'
_cod_database_code 7700408

loop_
_space_group_symop_id
_space_group_symop_operation_xyz
1 'x, y, z'
2 '-x+1/2, y+1/2, -z+1/2'
3 '-x, -y, -z'
4 'x-1/2, -y-1/2, z-1/2'

loop_
_atom_site_label
_atom_site_type_symbol
_atom_site_fract_x
_atom_site_fract_y
_atom_site_fract_z
_atom_site_U_iso_or_equiv
_atom_site_adp_type
_atom_site_occupancy
_atom_site_symmetry_multiplicity
_atom_site_calc_flag
_atom_site_refinement_flags
N1 N 0.40517(16) 0.24160(12) -0.07187(9) 0.0203(3) Uani 1 1 d .
C1 C 0.29751(19) 0.20505(15) -0.03544(11) 0.0214(4) Uani 1 1 d .
C2 C 0.20525(19) 0.28667(15) -0.02827(11) 0.0214(4) Uani 1 1 d .
C3 C 0.25651(19) 0.37443(15) -0.06583(11) 0.0209(4) Uani 1 1 d .
C4 C 0.38393(19) 0.34564(15) -0.09212(10) 0.0187(4) Uani 1 1 d .
C5 C 0.48638(19) 0.40460(15) -0.12502(10) 0.0197(4) Uani 1 1 d .
C6 C 0.61338(19) 0.36342(15) -0.13167(10) 0.0204(4) Uani 1 1 d .
C7 C 0.7358(2) 0.40774(16) -0.15705(11) 0.0239(4) Uani 1 1 d .
C8 C 0.8283(2) 0.32891(17) -0.15215(12) 0.0263(4) Uani 1 1 d .
H9 H 0.919 0.3348 -0.1653 0.032 Uiso 1 1 calc R
C9 C 0.7666(2) 0.23821(16) -0.12452(11) 0.0245(4) Uani 1 1 d .
N2 N 0.63870(16) 0.25906(12) -0.11196(9) 0.0211(3) Uani 1 1 d .
C10 C 0.2827(2) 0.09338(16) -0.01349(13) 0.0296(5) Uani 1 1 d .
H12A H 0.3104 0.0497 -0.0584 0.044 Uiso 1 1 calc R
H12B H 0.1895 0.0789 -0.0027 0.044 Uiso 1 1 calc R
H12C H 0.3384 0.078 0.0351 0.044 Uiso 1 1 calc R
C11 C 0.0756(2) 0.28123(16) 0.00869(12) 0.0248(4) Uani 1 1 d .
H13 H 0.0021 0.3067 -0.0234 0.03 Uiso 1 1 calc R
C12 C 0.0484(2) 0.24541(16) 0.08087(13) 0.0269(4) Uani 1 1 d .
C13 C 0.1892(2) 0.47781(16) -0.07020(13) 0.0282(5) Uani 1 1 d .
H15A H 0.0976 0.4707 -0.053 0.042 Uiso 1 1 calc R
H15B H 0.1885 0.5037 -0.1261 0.042 Uiso 1 1 calc R
H15C H 0.2373 0.527 -0.0344 0.042 Uiso 1 1 calc R
C14 C 0.45823(18) 0.51270(15) -0.15346(11) 0.0195(4) Uani 1 1 d .
C15 C 0.39695(19) 0.52892(16) -0.22927(11) 0.0236(4) Uani 1 1 d .
H17 H 0.3719 0.471 -0.2622 0.028 Uiso 1 1 calc R
C16 C 0.3721(2) 0.62862(16) -0.25736(12) 0.0256(4) Uani 1 1 d .
H18 H 0.3299 0.6388 -0.3093 0.031 Uiso 1 1 calc R
C17 C 0.40855(19) 0.71381(15) -0.20990(11) 0.0209(4) Uani 1 1 d .
C18 C 0.46715(19) 0.69874(16) -0.13365(11) 0.0236(4) Uani 1 1 d .
H20 H 0.4904 0.7566 -0.1002 0.028 Uiso 1 1 calc R
C19 C 0.4916(2) 0.59826(16) -0.10643(11) 0.0252(4) Uani 1 1 d .
H21 H 0.5324 0.5881 -0.0541 0.03 Uiso 1 1 calc R
C20 C 0.4215(2) 0.89834(16) -0.19681(13) 0.0308(5) Uani 1 1 d .
H22A H 0.3773 0.8981 -0.145 0.046 Uiso 1 1 calc R
H22B H 0.3972 0.9616 -0.227 0.046 Uiso 1 1 calc R
H22C H 0.5181 0.8965 -0.1866 0.046 Uiso 1 1 calc R
C21 C 0.7637(2) 0.51714(17) -0.18184(13) 0.0317(5) Uani 1 1 d .
H23A H 0.7638 0.5625 -0.1341 0.048 Uiso 1 1 calc R
H23B H 0.6949 0.5403 -0.2215 0.048 Uiso 1 1 calc R
H23C H 0.8508 0.5203 -0.2062 0.048 Uiso 1 1 calc R
C22 C 0.8279(2) 0.13431(17) -0.10920(14) 0.0324(5) Uani 1 1 d .
H24A H 0.8439 0.1245 -0.0508 0.049 Uiso 1 1 calc R
H24B H 0.9124 0.1301 -0.1364 0.049 Uiso 1 1 calc R
H24C H 0.7677 0.0799 -0.1304 0.049 Uiso 1 1 calc R
B1 B 0.5327(2) 0.17900(18) -0.08774(14) 0.0233(5) Uani 1 1 d .
Br1 Br 0.17455(2) 0.199593(19) 0.160482(12) 0.03453(8) Uani 1 1 d .
Br2 Br -0.12693(2) 0.24272(2) 0.116354(18) 0.04881(9) Uani 1 1 d .
F1 F 0.51034(13) 0.10762(10) -0.14932(8) 0.0406(3) Uani 1 1 d .
F2 F 0.57585(12) 0.12789(10) -0.01738(7) 0.0345(3) Uani 1 1 d .
O1 O 0.38070(14) 0.80914(10) -0.24314(9) 0.0278(3) Uani 1 1 d .

loop_
_atom_site_aniso_label
_atom_site_aniso_U_11
_atom_site_aniso_U_22
_atom_site_aniso_U_33
_atom_site_aniso_U_23
_atom_site_aniso_U_13
_atom_site_aniso_U_12
N1 0.0232(9) 0.0172(8) 0.0208(8) 0.0015(7) 0.0034(6) -0.0002(7)
C1 0.0234(10) 0.0213(10) 0.0195(9) 0.0011(8) 0.0013(7) -0.0017(8)
C2 0.0212(10) 0.0228(10) 0.0200(9) 0.0024(8) -0.0011(7) -0.0008(8)
C3 0.0224(10) 0.0232(10) 0.0170(9) 0.0005(8) -0.0024(7) -0.0004(8)
C4 0.0236(10) 0.0172(9) 0.0151(8) 0.0003(7) -0.0012(7) -0.0007(8)
C5 0.0262(10) 0.0204(10) 0.0125(8) -0.0020(7) -0.0002(7) -0.0023(8)
C6 0.0268(10) 0.0191(10) 0.0153(8) -0.0017(7) 0.0020(7) -0.0022(8)
C7 0.0269(11) 0.0271(11) 0.0179(9) -0.0001(8) 0.0013(8) -0.0032(9)
C8 0.0237(11) 0.0315(12) 0.0238(10) 0.0006(9) 0.0033(8) -0.0008(9)
C9 0.0246(11) 0.0284(11) 0.0208(9) -0.0010(8) 0.0034(8) 0.0012(9)
N2 0.0247(9) 0.0191(9) 0.0196(8) -0.0004(7) 0.0026(6) 0.0004(7)
C10 0.0327(12) 0.0208(11) 0.0359(11) 0.0036(9) 0.0092(9) -0.0008(9)
C11 0.0197(10) 0.0236(11) 0.0309(10) 0.0055(9) -0.0027(8) -0.0004(8)
C12 0.0189(10) 0.0257(11) 0.0366(11) 0.0046(9) 0.0074(8) 0.0006(8)
C13 0.0265(11) 0.0247(11) 0.0339(11) 0.0057(9) 0.0048(9) 0.0037(9)
C14 0.0207(10) 0.0197(10) 0.0182(9) 0.0011(8) 0.0038(7) -0.0035(8)
C15 0.0271(11) 0.0218(10) 0.0217(9) -0.0027(8) -0.0015(8) -0.0030(8)
C16 0.0306(11) 0.0265(11) 0.0194(9) 0.0009(8) -0.0044(8) -0.0003(9)
C17 0.0178(10) 0.0198(10) 0.0254(10) 0.0042(8) 0.0051(7) 0.0016(8)
C18 0.0273(11) 0.0199(10) 0.0237(10) -0.0040(8) 0.0007(8) -0.0014(8)
C19 0.0322(11) 0.0251(11) 0.0179(9) 0.0005(8) -0.0032(8) -0.0003(9)
C20 0.0331(12) 0.0187(11) 0.0409(12) 0.0005(9) 0.0037(9) 0.0018(9)
C21 0.0299(12) 0.0300(12) 0.0357(11) 0.0056(10) 0.0077(9) -0.0053(9)
C22 0.0299(12) 0.0284(12) 0.0394(12) 0.0001(10) 0.0091(9) 0.0060(9)
B1 0.0255(12) 0.0182(12) 0.0267(11) -0.0013(9) 0.0073(9) 0.0012(9)
Br1 0.03761(14) 0.03918(14) 0.02698(11) 0.00925(9) 0.00333(9) 0.00560(10)
Br2 0.02869(14) 0.04717(17) 0.07253(19) 0.01630(13) 0.02577(12) 0.00450(11)
F1 0.0426(8) 0.0308(7) 0.0496(8) -0.0205(6) 0.0154(6) -0.0087(6)
F2 0.0338(7) 0.0295(7) 0.0410(7) 0.0152(6) 0.0114(5) 0.0093(5)
O1 0.0313(8) 0.0200(8) 0.0319(7) 0.0037(6) -0.0015(6) 0.0005(6)

loop_
_atom_type_symbol
_atom_type_description
_atom_type_scat_dispersion_real
_atom_type_scat_dispersion_imag
_atom_type_scat_source
C C 0.0033 0.0016 'International Tables Vol C Tables 4.2.6.8 and 6.1.1.4'
H H 0 0 'International Tables Vol C Tables 4.2.6.8 and 6.1.1.4'
B B 0.0013 0.0007 'International Tables Vol C Tables 4.2.6.8 and 6.1.1.4'
Br Br -0.2901 2.4595 'International Tables Vol C Tables 4.2.6.8 and 6.1.1.4'
F F 0.0171 0.0103 'International Tables Vol C Tables 4.2.6.8 and 6.1.1.4'
N N 0.0061 0.0033 'International Tables Vol C Tables 4.2.6.8 and 6.1.1.4'
O O 0.0106 0.006 'International Tables Vol C Tables 4.2.6.8 and 6.1.1.4'

loop_
_geom_angle_atom_site_label_1
_geom_angle_atom_site_label_2
_geom_angle_atom_site_label_3
_geom_angle
C1 N1 C4 108.91(15)
C1 N1 B1 125.69(16)
C4 N1 B1 125.40(16)
N1 C1 C2 108.85(17)
N1 C1 C10 122.41(17)
C2 C1 C10 128.61(18)
C1 C2 C11 126.93(18)
C3 C2 C1 107.91(17)
C3 C2 C11 125.12(18)
C2 C3 C4 106.26(17)
C2 C3 C13 124.45(18)
C4 C3 C13 129.16(18)
N1 C4 C3 107.98(16)
N1 C4 C5 120.15(17)
C5 C4 C3 131.54(18)
C4 C5 C14 119.42(17)
C6 C5 C4 121.04(18)
C6 C5 C14 119.55(16)
C5 C6 C7 132.38(19)
C5 C6 N2 120.30(17)
N2 C6 C7 107.32(16)
C6 C7 C21 128.82(19)
C8 C7 C6 106.12(18)
C8 C7 C21 125.04(19)
C7 C8 C9 108.79(18)
C8 C9 C22 127.82(19)
N2 C9 C8 108.96(18)
N2 C9 C22 123.22(18)
C6 N2 B1 125.20(16)
C9 N2 C6 108.81(16)
C9 N2 B1 125.75(17)
C12 C11 C2 127.98(19)
C11 C12 Br1 125.57(16)
C11 C12 Br2 121.35(16)
Br2 C12 Br1 113.00(10)
C15 C14 C5 119.72(17)
C19 C14 C5 121.83(16)
C19 C14 C15 118.45(18)
C16 C15 C14 120.62(18)
C15 C16 C17 120.16(18)
C18 C17 C16 119.80(18)
O1 C17 C16 115.84(17)
O1 C17 C18 124.35(18)
C17 C18 C19 119.30(18)
C14 C19 C18 121.63(18)
N1 B1 N2 106.47(16)
F1 B1 N1 111.04(17)
F1 B1 N2 110.20(16)
F1 B1 F2 109.71(17)
F2 B1 N1 109.74(16)
F2 B1 N2 109.63(17)
C17 O1 C20 117.05(15)

loop_
_geom_bond_atom_site_label_1
_geom_bond_atom_site_label_2
_geom_bond_distance
N1 C1 1.346(2)
N1 C4 1.393(2)
N1 B1 1.547(3)
C1 C2 1.410(3)
C1 C10 1.490(3)
C2 C3 1.397(3)
C2 C11 1.465(3)
C3 C4 1.420(3)
C3 C13 1.492(3)
C4 C5 1.407(3)
C5 C6 1.392(3)
C5 C14 1.490(3)
C6 C7 1.435(3)
C6 N2 1.402(3)
C7 C8 1.377(3)
C7 C21 1.495(3)
C8 C9 1.406(3)
C9 N2 1.339(3)
C9 C22 1.489(3)
N2 B1 1.547(3)
C11 C12 1.317(3)
C12 Br1 1.884(2)
C12 Br2 1.883(2)
C14 C15 1.388(3)
C14 C19 1.380(3)
C15 C16 1.382(3)
C16 C17 1.387(3)
C17 C18 1.382(3)
C17 O1 1.367(2)
C18 C19 1.386(3)
C20 O1 1.429(2)
B1 F1 1.381(3)
B1 F2 1.389(3)

loop_
_geom_torsion_atom_site_label_1
_geom_torsion_atom_site_label_2
_geom_torsion_atom_site_label_3
_geom_torsion_atom_site_label_4
_geom_torsion
N1 C1 C2 C3 3.3(2)
N1 C1 C2 C11 -179.08(18)
N1 C4 C5 C6 -5.4(3)
N1 C4 C5 C14 174.34(16)
C1 N1 C4 C3 0.6(2)
C1 N1 C4 C5 174.74(16)
C1 N1 B1 N2 -167.09(17)
C1 N1 B1 F1 72.9(2)
C1 N1 B1 F2 -48.5(3)
C1 C2 C3 C4 -2.8(2)
C1 C2 C3 C13 -179.05(18)
C1 C2 C11 C12 51.5(3)
C2 C3 C4 N1 1.4(2)
C2 C3 C4 C5 -171.83(19)
C2 C11 C12 Br1 4.9(3)
C2 C11 C12 Br2 -178.69(16)
C3 C2 C11 C12 -131.2(2)
C3 C4 C5 C6 167.15(18)
C3 C4 C5 C14 -13.1(3)
C4 N1 C1 C2 -2.4(2)
C4 N1 C1 C10 173.84(18)
C4 N1 B1 N2 12.0(2)
C4 N1 B1 F1 -108.0(2)
C4 N1 B1 F2 130.57(18)
C4 C5 C6 C7 -175.06(18)
C4 C5 C6 N2 5.4(3)
C4 C5 C14 C15 -80.9(2)
C4 C5 C14 C19 99.2(2)
C5 C6 C7 C8 -179.15(19)
C5 C6 C7 C21 2.6(3)
C5 C6 N2 C9 179.05(16)
C5 C6 N2 B1 4.5(3)
C5 C14 C15 C16 -178.86(17)
C5 C14 C19 C18 178.96(18)
C6 C5 C14 C15 98.9(2)
C6 C5 C14 C19 -81.0(2)
C6 C7 C8 C9 -0.1(2)
C6 N2 B1 N1 -12.0(2)
C6 N2 B1 F1 108.5(2)
C6 N2 B1 F2 -130.64(18)
C7 C6 N2 C9 -0.6(2)
C7 C6 N2 B1 -175.15(17)
C7 C8 C9 N2 -0.2(2)
C7 C8 C9 C22 -179.3(2)
C8 C9 N2 C6 0.5(2)
C8 C9 N2 B1 175.05(17)
C9 N2 B1 N1 174.34(16)
C9 N2 B1 F1 -65.2(2)
C9 N2 B1 F2 55.7(2)
N2 C6 C7 C8 0.4(2)
N2 C6 C7 C21 -177.84(19)
C10 C1 C2 C3 -172.62(19)
C10 C1 C2 C11 5.0(3)
C11 C2 C3 C4 179.47(18)
C11 C2 C3 C13 3.2(3)
C13 C3 C4 N1 177.42(18)
C13 C3 C4 C5 4.2(3)
C14 C5 C6 C7 5.2(3)
C14 C5 C6 N2 -174.35(16)
C14 C15 C16 C17 0.1(3)
C15 C14 C19 C18 -0.9(3)
C15 C16 C17 C18 -1.5(3)
C15 C16 C17 O1 179.53(17)
C16 C17 C18 C19 1.6(3)
C16 C17 O1 C20 -177.81(17)
C17 C18 C19 C14 -0.3(3)
C18 C17 O1 C20 3.2(3)
C19 C14 C15 C16 1.0(3)
C21 C7 C8 C9 178.23(19)
C22 C9 N2 C6 179.61(18)
C22 C9 N2 B1 -5.8(3)
B1 N1 C1 C2 176.87(17)
B1 N1 C1 C10 -6.9(3)
B1 N1 C4 C3 -178.65(17)
B1 N1 C4 C5 -4.5(3)
O1 C17 C18 C19 -179.53(18)
